data_7106172
loop_
_publ_author_name
'Emily Y. Tsui'
'Jacob S. Kanady'
'Michael W.Day'
'Theodor Agapie'

_publ_section_title
;
 Trinuclear first row transition metal complexes of a hexapyridyl,
 trialkoxy 1,3,5-triarylbenzene ligand
;
_journal_name_full Chem.Commun.
_journal_page_first 4189
_journal_paper_doi 10.1039/c0cc05608a
_journal_volume 47
_journal_year 2011
_chemical_formula_moiety 'C61 H45 N6 O7 Zn3'
_chemical_formula_sum 'C61 H45 N6 O7 Zn3'
_chemical_formula_weight 1170.14
_chemical_name_systematic
;

?

;
_space_group_IT_number 60
_symmetry_cell_setting orthorhombic
_symmetry_space_group_name_Hall '-P 2n 2ab'
_symmetry_space_group_name_H-M 'P b c n'
_atom_sites_solution_hydrogens geom
_atom_sites_solution_primary direct
_atom_sites_solution_secondary difmap
_audit_creation_method SHELXL-97
_cell_angle_alpha 90.00
_cell_angle_beta 90.00
_cell_angle_gamma 90.00
_cell_formula_units_Z 8
_cell_length_a 19.1063(11)
_cell_length_b 18.7848(9)
_cell_length_c 36.1295(19)
_cell_measurement_reflns_used 9960
_cell_measurement_temperature 100(2)
_cell_measurement_theta_max 22.91
_cell_measurement_theta_min 2.24
_cell_volume 12967.2(12)
_computing_cell_refinement 'Bruker SAINT-Plus v7.66A'
_computing_data_collection 'Bruker APEX2 v2009.7-0'
_computing_data_reduction 'Bruker SAINT-Plus v7.66A'
_computing_molecular_graphics 'Bruker XP v5.1'
_computing_publication_material 'Bruker XCIF 2008'
_computing_structure_refinement 'SHELXL-97 (Sheldrick, 2008)'
_computing_structure_solution 'SHELXS-97 (Sheldrick, 2008)'
_diffrn_ambient_temperature 100(2)
_diffrn_measured_fraction_theta_full 0.996
_diffrn_measured_fraction_theta_max 0.996
_diffrn_measurement_device_type 'Bruker KAPPA APEX II'
_diffrn_measurement_method '\w scans; 5 settings'
_diffrn_radiation_monochromator graphite
_diffrn_radiation_source 'fine-focus sealed tube'
_diffrn_radiation_type MoK\a
_diffrn_radiation_wavelength 0.71073
_diffrn_reflns_av_R_equivalents 0.0839
_diffrn_reflns_av_sigmaI/netI 0.0897
_diffrn_reflns_limit_h_max 23
_diffrn_reflns_limit_h_min -23
_diffrn_reflns_limit_k_max 21
_diffrn_reflns_limit_k_min -23
_diffrn_reflns_limit_l_max 45
_diffrn_reflns_limit_l_min -44
_diffrn_reflns_number 105797
_diffrn_reflns_theta_full 26.43
_diffrn_reflns_theta_max 26.43
_diffrn_reflns_theta_min 2.13
_exptl_absorpt_coefficient_mu 1.151
_exptl_absorpt_correction_T_max 0.9035
_exptl_absorpt_correction_T_min 0.7858
_exptl_absorpt_correction_type none
_exptl_crystal_colour Colorless
_exptl_crystal_density_diffrn 1.199
_exptl_crystal_density_method 'not measured'
_exptl_crystal_description Fragment
_exptl_crystal_F_000 4792
_exptl_crystal_size_max 0.22
_exptl_crystal_size_mid 0.13
_exptl_crystal_size_min 0.09
_platon_squeeze_details
;
;
_refine_diff_density_max 0.813
_refine_diff_density_min -0.817
_refine_diff_density_rms 0.102
_refine_ls_extinction_method none
_refine_ls_goodness_of_fit_ref 2.297
_refine_ls_hydrogen_treatment Riding
_refine_ls_matrix_type 'Full matrix'
_refine_ls_number_parameters 696
_refine_ls_number_reflns 13288
_refine_ls_number_restraints 0
_refine_ls_restrained_S_all 2.297
_refine_ls_R_factor_all 0.0873
_refine_ls_R_factor_gt 0.0519
_refine_ls_shift/su_max 0.001
_refine_ls_shift/su_mean 0.000
_refine_ls_structure_factor_coef Fsqd
_refine_ls_weighting_details w=1/s^2^(Fo^2^)
_refine_ls_weighting_scheme sigma
_refine_ls_wR_factor_gt 0.0954
_refine_ls_wR_factor_ref 0.0967
_reflns_number_gt 8098
_reflns_number_total 13288
_reflns_threshold_expression >2sigma(I)
_cod_data_source_file c0cc05608a.txt
_cod_data_source_block eyt28
_cod_depositor_comments
;
The following automatic conversions were performed:

'_symmetry_cell_setting' value 'Orthorhombic' changed to
'orthorhombic' according to the built-in table from CIF Core
dictionary named 'cif_core.dic' version 2.4.1 from
2010-06-29.

'_refine_ls_weighting_scheme' value 'Sigma' changed to
'sigma' according to the built-in table from CIF Core dictionary
named 'cif_core.dic' version 2.4.1 from 2010-06-29.

Automatic conversion script
Id: cif_fix_values 1646 2011-03-28 12:23:43Z adriana 

The following automatic conversions were performed:

'_atom_sites_solution_primary' value 'Direct methods' was changed to
'direct'.

'_atom_sites_solution_secondary' value 'Difference Fourier map' was
changed to 'difmap'.

'_atom_sites_solution_hydrogens' value 'Geometric positions' was
changed to 'geom'.

Automatic conversion script
Id: cif_fix_values 6452 2018-10-05 10:23:21Z andrius 
;
_cod_original_sg_symbol_H-M Pbcn
_cod_database_code 7106172

loop_
_symmetry_equiv_pos_as_xyz
'x, y, z'
'-x+1/2, -y+1/2, z+1/2'
'-x, y, -z+1/2'
'x+1/2, -y+1/2, -z'
'-x, -y, -z'
'x-1/2, y-1/2, -z-1/2'
'x, -y, z-1/2'
'-x-1/2, y-1/2, z'

loop_
_atom_site_label
_atom_site_type_symbol
_atom_site_fract_x
_atom_site_fract_y
_atom_site_fract_z
_atom_site_U_iso_or_equiv
_atom_site_adp_type
_atom_site_occupancy
_atom_site_symmetry_multiplicity
_atom_site_calc_flag
_atom_site_refinement_flags
_atom_site_disorder_assembly
_atom_site_disorder_group
Zn1 Zn 0.31940(3) 0.57471(3) 0.130688(18) 0.02152(17) Uani 1 1 d . . .
Zn2 Zn 0.46676(3) 0.65938(3) 0.099890(18) 0.02230(17) Uani 1 1 d . . .
Zn3 Zn 0.39574(3) 0.68533(3) 0.184491(18) 0.02210(17) Uani 1 1 d . . .
O1 O 0.35964(17) 0.63434(15) 0.09151(9) 0.0175(9) Uani 1 1 d . . .
O2 O 0.43380(17) 0.72967(15) 0.13698(9) 0.0191(9) Uani 1 1 d . . .
O3 O 0.30444(17) 0.66022(15) 0.16597(9) 0.0181(9) Uani 1 1 d . . .
O4 O 0.38023(19) 0.51959(16) 0.16579(10) 0.0240(10) Uani 1 1 d . . .
O5 O 0.45859(19) 0.60023(16) 0.18645(10) 0.0253(10) Uani 1 1 d . . .
O6 O 0.49913(19) 0.56067(16) 0.10643(10) 0.0280(10) Uani 1 1 d . . .
O7 O 0.5696(2) 0.5706(2) 0.05692(12) 0.0448(13) Uani 1 1 d . . .
N1 N 0.3387(2) 0.4969(2) 0.08545(13) 0.0271(13) Uani 1 1 d . . .
N2 N 0.4520(2) 0.6808(2) 0.04448(12) 0.0210(11) Uani 1 1 d . . .
N3 N 0.5652(2) 0.7076(2) 0.12020(13) 0.0280(13) Uani 1 1 d . . .
N4 N 0.4181(2) 0.7848(2) 0.20376(12) 0.0200(12) Uani 1 1 d . . .
N5 N 0.3457(2) 0.6394(2) 0.23570(13) 0.0246(12) Uani 1 1 d . . .
N6 N 0.2147(2) 0.5653(2) 0.14441(12) 0.0233(12) Uani 1 1 d . . .
C1 C 0.2209(3) 0.7412(2) 0.11602(16) 0.0208(15) Uani 1 1 d . . .
H1 H 0.1796 0.7149 0.1213 0.025 Uiso 1 1 calc R . .
C2 C 0.2523(3) 0.7338(3) 0.08158(16) 0.0188(14) Uani 1 1 d . . .
C3 C 0.3090(3) 0.7740(2) 0.07240(15) 0.0216(15) Uani 1 1 d . . .
H3 H 0.3280 0.7715 0.0481 0.026 Uiso 1 1 calc R . .
C4 C 0.3390(3) 0.8190(2) 0.09891(16) 0.0212(14) Uani 1 1 d . . .
C5 C 0.3085(3) 0.8264(2) 0.13390(15) 0.0212(14) Uani 1 1 d . . .
H5 H 0.3281 0.8583 0.1514 0.025 Uiso 1 1 calc R . .
C6 C 0.2484(3) 0.7863(2) 0.14314(17) 0.0213(15) Uani 1 1 d . . .
C7 C 0.2262(3) 0.6754(3) 0.05688(15) 0.0227(14) Uani 1 1 d . . .
C8 C 0.1548(3) 0.6740(3) 0.04671(17) 0.0365(17) Uani 1 1 d . . .
H8 H 0.1254 0.7107 0.0560 0.044 Uiso 1 1 calc R . .
C9 C 0.1246(3) 0.6227(3) 0.02410(16) 0.0383(19) Uani 1 1 d . . .
H9 H 0.0765 0.6245 0.0175 0.046 Uiso 1 1 calc R . .
C10 C 0.1670(3) 0.5702(3) 0.01190(16) 0.0377(17) Uani 1 1 d . . .
H10 H 0.1477 0.5338 -0.0033 0.045 Uiso 1 1 calc R . .
C11 C 0.2382(3) 0.5674(3) 0.02073(14) 0.0275(15) Uani 1 1 d . . .
H11 H 0.2663 0.5302 0.0109 0.033 Uiso 1 1 calc R . .
C12 C 0.2690(3) 0.6193(3) 0.04410(15) 0.0227(15) Uani 1 1 d . . .
C13 C 0.4072(3) 0.8545(2) 0.08992(15) 0.0208(14) Uani 1 1 d . . .
C14 C 0.4085(3) 0.9000(2) 0.05879(15) 0.0255(15) Uani 1 1 d . . .
H14 H 0.3667 0.9072 0.0450 0.031 Uiso 1 1 calc R . .
C15 C 0.4697(3) 0.9348(3) 0.04776(16) 0.0292(16) Uani 1 1 d . . .
H15 H 0.4694 0.9647 0.0266 0.035 Uiso 1 1 calc R . .
C16 C 0.5295(3) 0.9256(3) 0.06750(16) 0.0291(16) Uani 1 1 d . . .
H16 H 0.5708 0.9505 0.0606 0.035 Uiso 1 1 calc R . .
C17 C 0.5309(3) 0.8804(2) 0.09734(16) 0.0254(14) Uani 1 1 d . . .
H17 H 0.5736 0.8739 0.1103 0.030 Uiso 1 1 calc R . .
C18 C 0.4708(3) 0.8432(2) 0.10940(14) 0.0188(13) Uani 1 1 d . . .
C19 C 0.2227(3) 0.7869(3) 0.18214(16) 0.0189(14) Uani 1 1 d . . .
C20 C 0.2014(3) 0.8518(3) 0.19731(16) 0.0266(15) Uani 1 1 d . . .
H20 H 0.2041 0.8934 0.1825 0.032 Uiso 1 1 calc R . .
C21 C 0.1772(3) 0.8576(3) 0.23212(17) 0.0336(17) Uani 1 1 d . . .
H21 H 0.1627 0.9025 0.2415 0.040 Uiso 1 1 calc R . .
C22 C 0.1734(3) 0.7972(3) 0.25425(16) 0.0380(17) Uani 1 1 d . . .
H22 H 0.1562 0.8001 0.2789 0.046 Uiso 1 1 calc R . .
C23 C 0.1954(3) 0.7319(3) 0.23957(16) 0.0299(16) Uani 1 1 d . . .
H23 H 0.1928 0.6905 0.2546 0.036 Uiso 1 1 calc R . .
C24 C 0.2203(3) 0.7258(3) 0.20455(16) 0.0209(15) Uani 1 1 d . . .
C25 C 0.3484(3) 0.6107(3) 0.05537(15) 0.0187(14) Uani 1 1 d . . .
C26 C 0.4764(3) 0.7890(3) 0.14279(15) 0.0224(15) Uani 1 1 d . . .
C27 C 0.2502(3) 0.6518(3) 0.19140(16) 0.0233(15) Uani 1 1 d . . .
C28 C 0.3644(3) 0.5288(3) 0.05457(16) 0.0232(15) Uani 1 1 d . . .
C29 C 0.3972(3) 0.4935(3) 0.02671(15) 0.0329(17) Uani 1 1 d . . .
H29 H 0.4155 0.5183 0.0060 0.040 Uiso 1 1 calc R . .
C30 C 0.4029(4) 0.4219(3) 0.02939(17) 0.053(2) Uani 1 1 d . . .
H30 H 0.4251 0.3955 0.0103 0.064 Uiso 1 1 calc R . .
C31 C 0.3762(4) 0.3870(3) 0.0603(2) 0.065(3) Uani 1 1 d . . .
H31 H 0.3791 0.3367 0.0622 0.077 Uiso 1 1 calc R . .
C32 C 0.3458(3) 0.4259(3) 0.08780(17) 0.0440(19) Uani 1 1 d . . .
H32 H 0.3293 0.4021 0.1093 0.053 Uiso 1 1 calc R . .
C33 C 0.3952(3) 0.6514(2) 0.02900(15) 0.0190(14) Uani 1 1 d . . .
C34 C 0.3807(3) 0.6606(2) -0.00732(16) 0.0264(15) Uani 1 1 d . . .
H34 H 0.3411 0.6382 -0.0182 0.032 Uiso 1 1 calc R . .
C35 C 0.4234(3) 0.7025(3) -0.02802(16) 0.0320(16) Uani 1 1 d . . .
H35 H 0.4134 0.7102 -0.0535 0.038 Uiso 1 1 calc R . .
C36 C 0.4816(3) 0.7338(3) -0.01200(17) 0.0334(17) Uani 1 1 d . . .
H36 H 0.5117 0.7635 -0.0261 0.040 Uiso 1 1 calc R . .
C37 C 0.4946(3) 0.7213(3) 0.02418(15) 0.0247(15) Uani 1 1 d . . .
H37 H 0.5349 0.7417 0.0354 0.030 Uiso 1 1 calc R . .
C38 C 0.5526(3) 0.7615(3) 0.14498(16) 0.0243(15) Uani 1 1 d . . .
C39 C 0.6053(3) 0.7860(3) 0.16878(15) 0.0278(15) Uani 1 1 d . . .
H39 H 0.5955 0.8234 0.1857 0.033 Uiso 1 1 calc R . .
C40 C 0.6709(3) 0.7563(3) 0.16768(17) 0.0374(17) Uani 1 1 d . . .
H40 H 0.7071 0.7725 0.1836 0.045 Uiso 1 1 calc R . .
C41 C 0.6823(3) 0.7017(3) 0.14248(19) 0.046(2) Uani 1 1 d . . .
H41 H 0.7270 0.6795 0.1413 0.056 Uiso 1 1 calc R . .
C42 C 0.6289(3) 0.6790(3) 0.11890(18) 0.044(2) Uani 1 1 d . . .
H42 H 0.6381 0.6422 0.1015 0.053 Uiso 1 1 calc R . .
C43 C 0.4540(3) 0.8248(3) 0.18051(15) 0.0225(14) Uani 1 1 d . . .
C44 C 0.4663(3) 0.8960(2) 0.18808(15) 0.0243(14) Uani 1 1 d . . .
H44 H 0.4936 0.9242 0.1716 0.029 Uiso 1 1 calc R . .
C45 C 0.4387(3) 0.9253(3) 0.21957(15) 0.0275(15) Uani 1 1 d . . .
H45 H 0.4472 0.9737 0.2256 0.033 Uiso 1 1 calc R . .
C46 C 0.3991(3) 0.8837(3) 0.24191(15) 0.0249(15) Uani 1 1 d . . .
H46 H 0.3775 0.9031 0.2633 0.030 Uiso 1 1 calc R . .
C47 C 0.3905(3) 0.8144(3) 0.23333(14) 0.0222(14) Uani 1 1 d . . .
H47 H 0.3633 0.7856 0.2494 0.027 Uiso 1 1 calc R . .
C48 C 0.2815(3) 0.6138(3) 0.22583(16) 0.0250(15) Uani 1 1 d . . .
C49 C 0.2480(3) 0.5590(3) 0.24521(16) 0.0316(16) Uani 1 1 d . . .
H49 H 0.2041 0.5407 0.2373 0.038 Uiso 1 1 calc R . .
C50 C 0.2809(4) 0.5327(3) 0.27605(18) 0.0409(19) Uani 1 1 d . . .
H50 H 0.2600 0.4955 0.2901 0.049 Uiso 1 1 calc R . .
C51 C 0.3454(3) 0.5612(3) 0.28662(17) 0.0373(18) Uani 1 1 d . . .
H51 H 0.3678 0.5447 0.3085 0.045 Uiso 1 1 calc R . .
C52 C 0.3764(3) 0.6130(3) 0.26551(16) 0.0298(16) Uani 1 1 d . . .
H52 H 0.4212 0.6303 0.2725 0.036 Uiso 1 1 calc R . .
C53 C 0.1916(3) 0.6069(3) 0.17236(15) 0.0199(14) Uani 1 1 d . . .
C54 C 0.1224(3) 0.6097(3) 0.18222(16) 0.0277(15) Uani 1 1 d . . .
H54 H 0.1076 0.6380 0.2026 0.033 Uiso 1 1 calc R . .
C55 C 0.0752(3) 0.5712(3) 0.16224(16) 0.0336(17) Uani 1 1 d . . .
H55 H 0.0271 0.5726 0.1689 0.040 Uiso 1 1 calc R . .
C56 C 0.0960(3) 0.5302(3) 0.13258(17) 0.0321(16) Uani 1 1 d . . .
H56 H 0.0631 0.5045 0.1181 0.038 Uiso 1 1 calc R . .
C57 C 0.1674(3) 0.5278(2) 0.12461(16) 0.0283(16) Uani 1 1 d . . .
H57 H 0.1832 0.4990 0.1047 0.034 Uiso 1 1 calc R . .
C58 C 0.4369(3) 0.5377(3) 0.18100(16) 0.0260(15) Uani 1 1 d . . .
C59 C 0.4826(3) 0.4784(2) 0.19386(16) 0.0371(18) Uani 1 1 d . . .
H59A H 0.5137 0.4638 0.1737 0.056 Uiso 1 1 calc R . .
H59B H 0.4535 0.4380 0.2014 0.056 Uiso 1 1 calc R . .
H59C H 0.5107 0.4945 0.2150 0.056 Uiso 1 1 calc R . .
C60 C 0.5426(4) 0.5373(3) 0.0817(2) 0.0391(19) Uani 1 1 d . . .
C61 C 0.5586(4) 0.4581(3) 0.08621(19) 0.086(3) Uani 1 1 d . . .
H61A H 0.5176 0.4339 0.0966 0.129 Uiso 1 1 calc R . .
H61B H 0.5985 0.4521 0.1029 0.129 Uiso 1 1 calc R . .
H61C H 0.5699 0.4375 0.0620 0.129 Uiso 1 1 calc R . .

loop_
_atom_site_aniso_label
_atom_site_aniso_U_11
_atom_site_aniso_U_22
_atom_site_aniso_U_33
_atom_site_aniso_U_23
_atom_site_aniso_U_13
_atom_site_aniso_U_12
Zn1 0.0250(4) 0.0185(3) 0.0210(4) -0.0011(3) 0.0032(4) -0.0018(3)
Zn2 0.0245(4) 0.0197(3) 0.0226(4) -0.0022(3) 0.0026(4) -0.0007(3)
Zn3 0.0249(4) 0.0203(3) 0.0212(4) -0.0004(3) 0.0014(4) -0.0022(3)
O1 0.022(2) 0.0164(19) 0.014(2) -0.0015(16) -0.0007(19) 0.0006(16)
O2 0.020(2) 0.0180(19) 0.019(3) -0.0023(17) 0.0007(19) -0.0046(17)
O3 0.020(2) 0.0178(19) 0.016(2) -0.0001(17) 0.0046(19) -0.0023(18)
O4 0.029(3) 0.018(2) 0.025(3) 0.0012(17) 0.002(2) 0.0013(19)
O5 0.029(2) 0.018(2) 0.029(3) 0.0030(18) 0.004(2) 0.0010(19)
O6 0.032(3) 0.016(2) 0.036(3) -0.0020(18) 0.006(2) 0.0043(18)
O7 0.051(3) 0.048(3) 0.035(3) 0.002(2) 0.020(3) 0.012(2)
N1 0.035(3) 0.016(3) 0.030(4) -0.006(2) 0.001(3) 0.002(2)
N2 0.026(3) 0.017(2) 0.020(3) 0.003(2) 0.008(2) 0.003(2)
N3 0.021(3) 0.025(3) 0.038(4) 0.000(2) 0.002(3) 0.000(2)
N4 0.026(3) 0.021(3) 0.013(3) 0.002(2) 0.000(2) -0.007(2)
N5 0.030(3) 0.020(3) 0.024(3) -0.002(2) 0.003(3) 0.002(2)
N6 0.028(3) 0.018(3) 0.024(3) 0.001(2) 0.001(3) -0.004(2)
C1 0.014(3) 0.013(3) 0.035(4) -0.001(3) -0.012(3) 0.001(3)
C2 0.018(4) 0.018(3) 0.021(4) -0.004(3) -0.006(3) 0.003(3)
C3 0.027(4) 0.018(3) 0.020(4) 0.000(3) -0.004(3) 0.000(3)
C4 0.024(4) 0.012(3) 0.028(4) 0.009(3) 0.003(3) 0.003(3)
C5 0.022(4) 0.011(3) 0.031(4) -0.001(3) 0.003(3) 0.002(3)
C6 0.017(3) 0.011(3) 0.036(4) 0.002(3) -0.002(3) 0.007(3)
C7 0.028(4) 0.023(3) 0.017(4) 0.001(3) -0.004(3) -0.002(3)
C8 0.025(4) 0.033(4) 0.051(5) -0.005(3) 0.001(4) 0.014(3)
C9 0.029(4) 0.035(4) 0.051(5) -0.027(3) -0.016(4) 0.005(3)
C10 0.047(5) 0.036(4) 0.030(4) -0.012(3) -0.018(4) -0.011(4)
C11 0.044(4) 0.023(3) 0.015(4) -0.006(3) -0.003(3) -0.002(3)
C12 0.029(4) 0.022(3) 0.017(4) 0.006(3) 0.001(3) -0.003(3)
C13 0.027(4) 0.018(3) 0.018(4) -0.010(3) 0.004(3) 0.002(3)
C14 0.037(4) 0.021(3) 0.018(4) 0.003(3) -0.004(3) 0.007(3)
C15 0.037(4) 0.024(3) 0.026(4) 0.006(3) 0.004(4) 0.001(3)
C16 0.026(4) 0.028(3) 0.034(4) 0.014(3) 0.015(3) -0.002(3)
C17 0.017(3) 0.028(3) 0.031(4) -0.003(3) 0.000(3) 0.001(3)
C18 0.029(4) 0.013(3) 0.014(4) -0.001(2) 0.001(3) 0.002(3)
C19 0.017(3) 0.022(3) 0.018(4) -0.004(3) 0.002(3) -0.002(3)
C20 0.035(4) 0.023(3) 0.021(4) -0.001(3) 0.004(3) -0.001(3)
C21 0.045(4) 0.023(3) 0.033(5) -0.009(3) 0.003(4) 0.002(3)
C22 0.047(5) 0.043(4) 0.023(4) -0.009(3) 0.015(4) -0.001(4)
C23 0.037(4) 0.025(3) 0.028(4) 0.004(3) 0.010(3) -0.002(3)
C24 0.021(4) 0.020(3) 0.022(4) -0.009(3) 0.002(3) -0.002(3)
C25 0.022(4) 0.016(3) 0.018(4) 0.000(3) 0.001(3) -0.003(3)
C26 0.017(4) 0.019(3) 0.030(4) -0.002(3) 0.001(3) -0.005(3)
C27 0.026(4) 0.022(3) 0.022(4) -0.003(3) 0.008(3) -0.006(3)
C28 0.031(4) 0.021(3) 0.018(4) 0.004(3) 0.001(3) -0.004(3)
C29 0.063(5) 0.014(3) 0.021(4) -0.001(3) 0.015(4) 0.009(3)
C30 0.096(6) 0.033(4) 0.030(5) -0.003(3) 0.032(4) 0.003(4)
C31 0.116(7) 0.014(3) 0.064(6) -0.017(4) 0.036(5) 0.009(4)
C32 0.073(5) 0.019(3) 0.040(5) 0.009(3) 0.021(4) -0.004(4)
C33 0.024(4) 0.016(3) 0.016(4) 0.002(3) 0.001(3) -0.003(3)
C34 0.036(4) 0.020(3) 0.024(4) 0.001(3) 0.002(3) -0.009(3)
C35 0.049(5) 0.034(4) 0.012(4) -0.002(3) -0.001(3) 0.008(3)
C36 0.040(5) 0.024(3) 0.037(5) 0.004(3) 0.018(4) -0.001(3)
C37 0.031(4) 0.026(3) 0.017(4) 0.000(3) 0.005(3) 0.001(3)
C38 0.027(4) 0.020(3) 0.026(4) 0.009(3) 0.003(3) 0.000(3)
C39 0.023(4) 0.035(4) 0.025(4) 0.002(3) 0.000(3) -0.002(3)
C40 0.028(4) 0.047(4) 0.037(5) 0.005(3) -0.009(4) -0.002(4)
C41 0.015(4) 0.046(4) 0.079(6) 0.010(4) -0.004(4) 0.009(3)
C42 0.030(4) 0.033(4) 0.069(6) -0.007(4) 0.013(4) 0.008(3)
C43 0.022(4) 0.024(3) 0.021(4) -0.010(3) -0.008(3) 0.001(3)
C44 0.028(4) 0.024(3) 0.022(4) 0.006(3) -0.005(3) -0.008(3)
C45 0.034(4) 0.025(3) 0.023(4) -0.016(3) -0.004(3) 0.004(3)
C46 0.027(4) 0.034(4) 0.014(4) 0.000(3) 0.007(3) -0.002(3)
C47 0.030(4) 0.024(3) 0.012(4) -0.006(3) 0.003(3) -0.003(3)
C48 0.038(4) 0.022(3) 0.015(4) 0.001(3) 0.005(3) 0.007(3)
C49 0.036(4) 0.030(3) 0.029(4) 0.007(3) 0.001(4) -0.007(3)
C50 0.056(5) 0.033(4) 0.033(5) 0.018(3) 0.017(4) 0.008(4)
C51 0.043(5) 0.046(4) 0.023(4) 0.003(3) -0.006(4) 0.018(4)
C52 0.039(4) 0.033(4) 0.017(4) 0.007(3) 0.001(3) 0.005(3)
C53 0.030(4) 0.014(3) 0.015(4) 0.000(3) 0.001(3) -0.001(3)
C54 0.026(4) 0.027(3) 0.030(4) -0.006(3) 0.007(3) -0.003(3)
C55 0.026(4) 0.031(4) 0.044(5) -0.007(3) 0.012(4) -0.002(3)
C56 0.022(4) 0.024(3) 0.050(5) -0.004(3) 0.002(4) -0.008(3)
C57 0.040(4) 0.014(3) 0.031(4) -0.003(3) 0.001(4) -0.005(3)
C58 0.030(4) 0.027(4) 0.021(4) 0.008(3) 0.002(3) 0.007(3)
C59 0.038(4) 0.026(3) 0.047(5) 0.000(3) -0.010(4) 0.002(3)
C60 0.038(5) 0.030(4) 0.049(6) -0.018(4) -0.003(4) 0.013(4)
C61 0.095(7) 0.035(4) 0.127(8) 0.002(4) 0.044(6) 0.033(4)

loop_
_atom_type_symbol
_atom_type_description
_atom_type_scat_dispersion_real
_atom_type_scat_dispersion_imag
_atom_type_scat_source
C C 0.0033 0.0016 'International Tables Vol C Tables 4.2.6.8 and 6.1.1.4'
H H 0.0000 0.0000 'International Tables Vol C Tables 4.2.6.8 and 6.1.1.4'
N N 0.0061 0.0033 'International Tables Vol C Tables 4.2.6.8 and 6.1.1.4'
O O 0.0106 0.0060 'International Tables Vol C Tables 4.2.6.8 and 6.1.1.4'
Zn Zn 0.2839 1.4301 'International Tables Vol C Tables 4.2.6.8 and 6.1.1.4'

loop_
_geom_angle_atom_site_label_1
_geom_angle_atom_site_label_2
_geom_angle_atom_site_label_3
_geom_angle
_geom_angle_site_symmetry_1
_geom_angle_site_symmetry_3
_geom_angle_publ_flag
Zn3 Zn1 Zn2 61.314(19) . . yes
Zn3 Zn2 Zn1 56.098(18) . . yes
Zn1 Zn3 Zn2 62.588(19) . . yes
O1 Zn1 O4 121.55(14) . . yes
O1 Zn1 O3 93.17(13) . . yes
O4 Zn1 O3 95.23(13) . . yes
O1 Zn1 N6 126.93(15) . . yes
O4 Zn1 N6 111.36(15) . . yes
O3 Zn1 N6 77.61(15) . . yes
O1 Zn1 N1 77.29(15) . . yes
O4 Zn1 N1 91.70(15) . . yes
O3 Zn1 N1 170.21(15) . . yes
N6 Zn1 N1 106.25(17) . . yes
O1 Zn1 Zn3 83.62(10) . . yes
O4 Zn1 Zn3 71.76(10) . . yes
O3 Zn1 Zn3 35.37(9) . . yes
N6 Zn1 Zn3 110.56(13) . . yes
N1 Zn1 Zn3 143.00(12) . . yes
O1 Zn1 Zn2 34.62(10) . . yes
O4 Zn1 Zn2 88.21(10) . . yes
O3 Zn1 Zn2 87.31(9) . . yes
N6 Zn1 Zn2 156.07(11) . . yes
N1 Zn1 Zn2 86.00(12) . . yes
O6 Zn2 O2 130.20(15) . . yes
O6 Zn2 N2 110.10(15) . . yes
O2 Zn2 N2 118.83(14) . . yes
O6 Zn2 O1 96.39(13) . . yes
O2 Zn2 O1 86.43(13) . . yes
N2 Zn2 O1 76.84(16) . . yes
O6 Zn2 N3 94.54(15) . . yes
O2 Zn2 N3 76.88(15) . . yes
N2 Zn2 N3 111.02(17) . . yes
O1 Zn2 N3 163.31(15) . . yes
O6 Zn2 Zn3 98.82(11) . . yes
O2 Zn2 Zn3 33.45(9) . . yes
N2 Zn2 Zn3 142.65(12) . . yes
O1 Zn2 Zn3 76.92(9) . . yes
N3 Zn2 Zn3 88.97(12) . . yes
O6 Zn2 Zn1 77.38(11) . . yes
O2 Zn2 Zn1 80.12(9) . . yes
N2 Zn2 Zn1 107.09(13) . . yes
O1 Zn2 Zn1 31.70(9) . . yes
N3 Zn2 Zn1 141.47(12) . . yes
O3 Zn3 O5 111.11(14) . . yes
O3 Zn3 N4 122.16(15) . . yes
O5 Zn3 N4 126.47(16) . . yes
O3 Zn3 O2 97.48(14) . . yes
O5 Zn3 O2 98.16(13) . . yes
N4 Zn3 O2 80.71(15) . . yes
O3 Zn3 N5 78.90(16) . . yes
O5 Zn3 N5 85.39(15) . . yes
N4 Zn3 N5 99.17(16) . . yes
O2 Zn3 N5 175.70(16) . . yes
O3 Zn3 Zn1 38.45(9) . . yes
O5 Zn3 Zn1 77.06(10) . . yes
N4 Zn3 Zn1 153.96(12) . . yes
O2 Zn3 Zn1 85.21(9) . . yes
N5 Zn3 Zn1 93.25(12) . . yes
O3 Zn3 Zn2 90.81(10) . . yes
O5 Zn3 Zn2 71.08(10) . . yes
N4 Zn3 Zn2 110.91(13) . . yes
O2 Zn3 Zn2 32.38(8) . . yes
N5 Zn3 Zn2 149.02(10) . . yes
C25 O1 Zn1 115.7(3) . . ?
C25 O1 Zn2 110.6(3) . . ?
Zn1 O1 Zn2 113.68(16) . . ?
C26 O2 Zn2 116.6(3) . . ?
C26 O2 Zn3 114.0(3) . . ?
Zn2 O2 Zn3 114.17(14) . . ?
C27 O3 Zn3 118.1(3) . . ?
C27 O3 Zn1 114.8(3) . . ?
Zn3 O3 Zn1 106.18(15) . . ?
C58 O4 Zn1 129.3(3) . . ?
C58 O5 Zn3 122.8(4) . . ?
C60 O6 Zn2 115.9(4) . . ?
C32 N1 C28 116.9(5) . . ?
C32 N1 Zn1 128.5(4) . . ?
C28 N1 Zn1 112.0(3) . . ?
C33 N2 C37 120.0(5) . . ?
C33 N2 Zn2 115.9(4) . . ?
C37 N2 Zn2 124.1(4) . . ?
C42 N3 C38 118.7(5) . . ?
C42 N3 Zn2 126.8(4) . . ?
C38 N3 Zn2 111.7(4) . . ?
C47 N4 C43 119.0(4) . . ?
C47 N4 Zn3 125.6(4) . . ?
C43 N4 Zn3 114.4(4) . . ?
C52 N5 C48 118.6(5) . . ?
C52 N5 Zn3 128.6(4) . . ?
C48 N5 Zn3 107.6(4) . . ?
C53 N6 C57 118.7(5) . . ?
C53 N6 Zn1 116.4(4) . . ?
C57 N6 Zn1 124.4(4) . . ?
C2 C1 C6 121.8(5) . . ?
C1 C2 C3 120.4(5) . . ?
C1 C2 C7 117.6(5) . . ?
C3 C2 C7 121.7(5) . . ?
C2 C3 C4 119.6(5) . . ?
C3 C4 C5 120.4(5) . . ?
C3 C4 C13 118.4(5) . . ?
C5 C4 C13 121.0(5) . . ?
C6 C5 C4 120.0(5) . . ?
C5 C6 C1 117.6(6) . . ?
C5 C6 C19 119.1(5) . . ?
C1 C6 C19 122.9(5) . . ?
C8 C7 C12 117.4(5) . . ?
C8 C7 C2 119.3(5) . . ?
C12 C7 C2 123.3(5) . . ?
C9 C8 C7 124.5(5) . . ?
C10 C9 C8 116.8(6) . . ?
C9 C10 C11 122.4(5) . . ?
C10 C11 C12 121.0(5) . . ?
C7 C12 C11 117.9(5) . . ?
C7 C12 C25 123.2(5) . . ?
C11 C12 C25 118.9(5) . . ?
C14 C13 C18 118.0(5) . . ?
C14 C13 C4 117.2(5) . . ?
C18 C13 C4 124.8(5) . . ?
C15 C14 C13 121.7(5) . . ?
C16 C15 C14 119.7(5) . . ?
C15 C16 C17 120.4(6) . . ?
C18 C17 C16 122.2(5) . . ?
C17 C18 C13 118.0(5) . . ?
C17 C18 C26 119.9(5) . . ?
C13 C18 C26 122.1(5) . . ?
C20 C19 C24 118.5(5) . . ?
C20 C19 C6 118.2(5) . . ?
C24 C19 C6 123.2(5) . . ?
C21 C20 C19 122.5(5) . . ?
C20 C21 C22 119.3(5) . . ?
C21 C22 C23 118.8(5) . . ?
C22 C23 C24 122.1(5) . . ?
C23 C24 C19 118.7(5) . . ?
C23 C24 C27 118.8(5) . . ?
C19 C24 C27 122.4(5) . . ?
O1 C25 C28 107.4(4) . . ?
O1 C25 C33 109.8(4) . . ?
C28 C25 C33 111.6(4) . . ?
O1 C25 C12 110.9(4) . . ?
C28 C25 C12 106.4(4) . . ?
C33 C25 C12 110.7(4) . . ?
O2 C26 C38 106.8(4) . . ?
O2 C26 C43 108.2(4) . . ?
C38 C26 C43 110.7(5) . . ?
O2 C26 C18 111.1(4) . . ?
C38 C26 C18 108.5(4) . . ?
C43 C26 C18 111.4(4) . . ?
O3 C27 C53 107.7(4) . . ?
O3 C27 C48 107.1(4) . . ?
C53 C27 C48 112.4(4) . . ?
O3 C27 C24 111.5(4) . . ?
C53 C27 C24 110.5(4) . . ?
C48 C27 C24 107.6(4) . . ?
N1 C28 C29 124.1(5) . . ?
N1 C28 C25 110.2(5) . . ?
C29 C28 C25 125.6(5) . . ?
C28 C29 C30 118.0(5) . . ?
C31 C30 C29 119.7(6) . . ?
C32 C31 C30 119.3(6) . . ?
N1 C32 C31 122.0(6) . . ?
N2 C33 C34 121.2(5) . . ?
N2 C33 C25 115.0(5) . . ?
C34 C33 C25 123.7(5) . . ?
C35 C34 C33 119.0(6) . . ?
C34 C35 C36 119.9(6) . . ?
C35 C36 C37 118.6(6) . . ?
N2 C37 C36 121.2(6) . . ?
N3 C38 C39 121.2(5) . . ?
N3 C38 C26 112.2(5) . . ?
C39 C38 C26 126.7(5) . . ?
C38 C39 C40 120.2(5) . . ?
C41 C40 C39 117.6(6) . . ?
C42 C41 C40 120.7(6) . . ?
N3 C42 C41 121.6(6) . . ?
N4 C43 C44 120.8(5) . . ?
N4 C43 C26 116.6(4) . . ?
C44 C43 C26 122.4(5) . . ?
C43 C44 C45 119.1(5) . . ?
C46 C45 C44 118.6(5) . . ?
C45 C46 C47 119.2(5) . . ?
N4 C47 C46 123.2(5) . . ?
N5 C48 C49 122.6(5) . . ?
N5 C48 C27 113.2(5) . . ?
C49 C48 C27 124.2(6) . . ?
C50 C49 C48 117.5(6) . . ?
C51 C50 C49 119.2(6) . . ?
C50 C51 C52 120.1(6) . . ?
N5 C52 C51 121.8(6) . . ?
N6 C53 C54 122.1(5) . . ?
N6 C53 C27 114.1(5) . . ?
C54 C53 C27 123.8(5) . . ?
C53 C54 C55 118.7(5) . . ?
C56 C55 C54 121.2(6) . . ?
C57 C56 C55 117.5(6) . . ?
N6 C57 C56 121.9(5) . . ?
O4 C58 O5 126.9(5) . . ?
O4 C58 C59 116.0(5) . . ?
O5 C58 C59 117.1(5) . . ?
O7 C60 O6 127.6(6) . . ?
O7 C60 C61 119.8(6) . . ?
O6 C60 C61 112.6(6) . . ?

loop_
_geom_bond_atom_site_label_1
_geom_bond_atom_site_label_2
_geom_bond_distance
_geom_bond_site_symmetry_2
_geom_bond_publ_flag
Zn1 Zn2 3.4199(9) . yes
Zn1 Zn3 3.1975(9) . yes
Zn2 Zn3 3.3796(9) . yes
Zn1 O1 1.962(3) . yes
Zn1 O4 2.008(4) . yes
Zn1 O3 2.070(3) . yes
Zn1 N6 2.069(4) . yes
Zn1 N1 2.223(4) . yes
Zn2 O6 1.969(3) . yes
Zn2 O2 1.984(3) . yes
Zn2 N2 2.061(4) . yes
Zn2 O1 2.122(3) . yes
Zn2 N3 2.212(4) . yes
Zn3 O3 1.927(3) . yes
Zn3 O5 2.001(3) . yes
Zn3 N4 2.039(4) . yes
Zn3 O2 2.042(3) . yes
Zn3 N5 2.254(4) . yes
O1 C25 1.395(6) . ?
O2 C26 1.395(5) . ?
O3 C27 1.394(6) . ?
O4 C58 1.261(6) . ?
O5 C58 1.261(6) . ?
O6 C60 1.296(7) . ?
O7 C60 1.208(7) . ?
N1 C32 1.343(6) . ?
N1 C28 1.358(6) . ?
N2 C33 1.340(6) . ?
N2 C37 1.334(6) . ?
N3 C42 1.331(6) . ?
N3 C38 1.372(6) . ?
N4 C47 1.315(6) . ?
N4 C43 1.320(6) . ?
N5 C52 1.323(6) . ?
N5 C48 1.365(7) . ?
N6 C53 1.351(6) . ?
N6 C57 1.350(6) . ?
C1 C2 1.388(7) . ?
C1 C6 1.397(7) . ?
C2 C3 1.361(7) . ?
C2 C7 1.499(7) . ?
C3 C4 1.401(7) . ?
C4 C5 1.399(7) . ?
C4 C13 1.498(7) . ?
C5 C6 1.413(7) . ?
C6 C19 1.492(7) . ?
C7 C8 1.414(7) . ?
C7 C12 1.412(7) . ?
C8 C9 1.388(7) . ?
C9 C10 1.350(7) . ?
C10 C11 1.397(7) . ?
C11 C12 1.417(7) . ?
C12 C25 1.580(7) . ?
C13 C14 1.413(6) . ?
C13 C18 1.420(7) . ?
C14 C15 1.397(7) . ?
C15 C16 1.359(7) . ?
C16 C17 1.372(6) . ?
C17 C18 1.412(7) . ?
C18 C26 1.583(7) . ?
C19 C20 1.397(6) . ?
C19 C24 1.405(7) . ?
C20 C21 1.345(7) . ?
C21 C22 1.389(7) . ?
C22 C23 1.401(7) . ?
C23 C24 1.357(7) . ?
C24 C27 1.578(6) . ?
C25 C28 1.570(6) . ?
C25 C33 1.513(7) . ?
C26 C38 1.548(7) . ?
C26 C43 1.579(7) . ?
C27 C53 1.561(7) . ?
C27 C48 1.553(7) . ?
C28 C29 1.358(7) . ?
C29 C30 1.353(6) . ?
C30 C31 1.390(8) . ?
C31 C32 1.364(7) . ?
C33 C34 1.352(7) . ?
C34 C35 1.358(7) . ?
C35 C36 1.384(7) . ?
C36 C37 1.351(7) . ?
C38 C39 1.401(7) . ?
C39 C40 1.373(7) . ?
C40 C41 1.389(7) . ?
C41 C42 1.397(8) . ?
C43 C44 1.386(6) . ?
C44 C45 1.369(7) . ?
C45 C46 1.355(6) . ?
C46 C47 1.347(6) . ?
C48 C49 1.400(7) . ?
C49 C50 1.371(7) . ?
C50 C51 1.398(8) . ?
C51 C52 1.370(7) . ?
C53 C54 1.372(7) . ?
C54 C55 1.363(7) . ?
C55 C56 1.378(7) . ?
C56 C57 1.394(7) . ?
C58 C59 1.488(6) . ?
C60 C61 1.528(7) . ?

loop_
_platon_squeeze_void_nr
_platon_squeeze_void_average_x
_platon_squeeze_void_average_y
_platon_squeeze_void_average_z
_platon_squeeze_void_volume
_platon_squeeze_void_count_electrons
_platon_squeeze_void_content
1 0.740 -0.049 0.250 1980 536 ' '
2 0.722 0.033 0.750 1980 530 ' '
